data_4120806
loop_
_publ_author_name
'Rebecca C. Poulten'
'Michael J. Page'
'Andr\'es G. Algarra'
'Jennifer J. Le Roy'
'Isidoro L\'opez'
'Emma Carter'
'Antoni Llobet'
'Stuart A. Macgregor'
'Mary F. Mahon'
'Damien M. Murphy'
'Muralee Murugesu'
'Michael K. Whittlesey'

_publ_section_title
;
 Synthesis, Electronic Structure, and Magnetism of [Ni(6-Mes)2]+: A
 Two-Coordinate Nickel(I) Complex Stabilized by Bulky N-Heterocyclic
 Carbenes
;
_journal_name_full 'Journal of the American Chemical Society'
_journal_page_first 13640
_journal_page_last 13643
_journal_paper_doi 10.1021/ja407004y
_journal_volume 135
_journal_year 2013
_chemical_formula_sum 'C44 H56 N4 Ni'
_chemical_formula_weight 699.64
_chemical_name_systematic
; 
 ? 
;
_space_group_IT_number 14
_symmetry_cell_setting monoclinic
_symmetry_space_group_name_Hall '-P 2ybc'
_symmetry_space_group_name_H-M 'P 1 21/c 1'
_atom_sites_solution_hydrogens geom
_atom_sites_solution_primary direct
_atom_sites_solution_secondary difmap
_audit_creation_method SHELXL-97
_cell_angle_alpha 90.00
_cell_angle_beta 93.369(1)
_cell_angle_gamma 90.00
_cell_formula_units_Z 4
_cell_length_a 10.3690(2)
_cell_length_b 21.2180(5)
_cell_length_c 17.6090(5)
_cell_measurement_reflns_used 29542
_cell_measurement_temperature 150(2)
_cell_measurement_theta_max 30.034
_cell_measurement_theta_min 2.910
_cell_volume 3867.45(16)
_computing_cell_refinement 'HKL Scalepack (Otwinowski & Minor 1997)'
_computing_data_collection 'Collect (Bruker AXS BV 1997-2004)'
_computing_data_reduction 'Denzo & Scalepack (Otwinowski, Minor 1997)'
_computing_molecular_graphics 'ORTEX (P.McArdle 1995)'
_computing_publication_material 'SHELXL-97/2 (Sheldrick 1997)'
_computing_structure_refinement 'SHELXL-97/2 (Sheldrick 1997)'
_computing_structure_solution 'SHELXS-97 (Sheldrick 1990)'
_diffrn_ambient_temperature 150(2)
_diffrn_measured_fraction_theta_full 0.928
_diffrn_measured_fraction_theta_max 0.928
_diffrn_measurement_device_type '95mm CCD camera on \k-goniostat'
_diffrn_measurement_method CCD
_diffrn_radiation_monochromator 'horizonally mounted graphite crystal'
_diffrn_radiation_source 'fine-focus sealed tube'
_diffrn_radiation_type MoK\a
_diffrn_radiation_wavelength 0.71073
_diffrn_reflns_av_R_equivalents 0.0518
_diffrn_reflns_av_sigmaI/netI 0.0539
_diffrn_reflns_limit_h_max 11
_diffrn_reflns_limit_h_min -11
_diffrn_reflns_limit_k_max 25
_diffrn_reflns_limit_k_min -25
_diffrn_reflns_limit_l_max 20
_diffrn_reflns_limit_l_min -18
_diffrn_reflns_number 17846
_diffrn_reflns_theta_full 25.03
_diffrn_reflns_theta_max 25.03
_diffrn_reflns_theta_min 3.71
_exptl_absorpt_coefficient_mu 0.537
_exptl_absorpt_correction_T_max 0.970
_exptl_absorpt_correction_T_min 0.868
_exptl_absorpt_correction_type multi-scan
_exptl_absorpt_process_details
;
multi-scan from symmetry-related measurements 
 Sortav (Blessing 1995)
;
_exptl_crystal_colour dark-purple
_exptl_crystal_density_diffrn 1.202
_exptl_crystal_description tabloid
_exptl_crystal_F_000 1504
_exptl_crystal_size_max 0.18
_exptl_crystal_size_mid 0.12
_exptl_crystal_size_min 0.06
_refine_diff_density_max 0.432
_refine_diff_density_min -0.365
_refine_diff_density_rms 0.052
_refine_ls_extinction_method none
_refine_ls_goodness_of_fit_ref 1.041
_refine_ls_hydrogen_treatment constr
_refine_ls_matrix_type full
_refine_ls_number_parameters 454
_refine_ls_number_reflns 6348
_refine_ls_number_restraints 0
_refine_ls_restrained_S_all 1.041
_refine_ls_R_factor_all 0.0620
_refine_ls_R_factor_gt 0.0436
_refine_ls_shift/su_max 0.000
_refine_ls_shift/su_mean 0.000
_refine_ls_structure_factor_coef Fsqd
_refine_ls_weighting_details 'calc w=1/[\s^2^(Fo^2^)+(0.0383P)^2^+2.9599P] where P=(Fo^2^+2Fc^2^)/3'
_refine_ls_weighting_scheme calc
_refine_ls_wR_factor_gt 0.0967
_refine_ls_wR_factor_ref 0.1053
_reflns_number_gt 5096
_reflns_number_total 6348
_reflns_threshold_expression >2sigma(I)
_cod_data_source_file ja407004y_si_001_2.cif
_cod_data_source_block k10mkw13
_cod_database_code 4120806

loop_
_symmetry_equiv_pos_as_xyz
'x, y, z'
'-x, y+1/2, -z+1/2'
'-x, -y, -z'
'x, -y-1/2, z-1/2'

loop_
_atom_site_label
_atom_site_type_symbol
_atom_site_fract_x
_atom_site_fract_y
_atom_site_fract_z
_atom_site_U_iso_or_equiv
_atom_site_adp_type
_atom_site_occupancy
_atom_site_symmetry_multiplicity
_atom_site_calc_flag
_atom_site_refinement_flags
Ni1 Ni -0.23531(3) 0.099156(14) 0.239635(18) 0.02220(11) Uani 1 1 d .
N1 N 0.03569(19) 0.10577(9) 0.25539(12) 0.0242(5) Uani 1 1 d .
N2 N -0.0507(2) 0.04679(10) 0.34915(12) 0.0266(5) Uani 1 1 d .
N3 N -0.4716(2) 0.07681(9) 0.15628(12) 0.0261(5) Uani 1 1 d .
N4 N -0.45046(19) 0.17926(9) 0.19678(12) 0.0255(5) Uani 1 1 d .
C1 C -0.0732(2) 0.08147(11) 0.28437(14) 0.0225(5) Uani 1 1 d .
C2 C 0.1673(3) 0.09556(14) 0.28753(16) 0.0354(7) Uani 1 1 d .
H2A H 0.2226 0.1316 0.2746 0.042 Uiso 1 1 calc R
H2B H 0.2034 0.0569 0.2655 0.042 Uiso 1 1 calc R
C3 C 0.1667(3) 0.08895(15) 0.37216(16) 0.0407(7) Uani 1 1 d .
H3A H 0.1392 0.1291 0.3949 0.049 Uiso 1 1 calc R
H3B H 0.2548 0.0789 0.3935 0.049 Uiso 1 1 calc R
C4 C 0.0746(3) 0.03683(14) 0.39075(17) 0.0358(7) Uani 1 1 d .
H4A H 0.1108 -0.0044 0.3764 0.043 Uiso 1 1 calc R
H4B H 0.0629 0.0363 0.4461 0.043 Uiso 1 1 calc R
C5 C 0.0241(2) 0.14250(12) 0.18684(14) 0.0247(6) Uani 1 1 d .
C6 C 0.0252(2) 0.20834(12) 0.19345(15) 0.0285(6) Uani 1 1 d .
C7 C 0.0252(3) 0.24372(13) 0.12726(17) 0.0374(7) Uani 1 1 d .
H7 H 0.0274 0.2884 0.1310 0.045 Uiso 1 1 calc R
C8 C 0.0223(3) 0.21610(15) 0.05585(17) 0.0399(7) Uani 1 1 d .
C9 C 0.0208(3) 0.15060(15) 0.05137(16) 0.0374(7) Uani 1 1 d .
H9 H 0.0185 0.1310 0.0028 0.045 Uiso 1 1 calc R
C10 C 0.0225(2) 0.11307(12) 0.11616(15) 0.0275(6) Uani 1 1 d .
C11 C 0.0215(3) 0.23846(13) 0.27056(17) 0.0408(7) Uani 1 1 d .
H11A H -0.0552 0.2239 0.2954 0.061 Uiso 1 1 calc R
H11B H 0.0181 0.2844 0.2649 0.061 Uiso 1 1 calc R
H11C H 0.0993 0.2267 0.3017 0.061 Uiso 1 1 calc R
C12 C 0.0186(4) 0.25572(19) -0.0155(2) 0.0675(12) Uani 1 1 d .
H12A H -0.0637 0.2785 -0.0207 0.101 Uiso 1 1 calc R
H12B H 0.0268 0.2284 -0.0598 0.101 Uiso 1 1 calc R
H12C H 0.0901 0.2860 -0.0122 0.101 Uiso 1 1 calc R
C13 C 0.0215(3) 0.04212(13) 0.10996(17) 0.0398(7) Uani 1 1 d .
H13A H 0.0947 0.0247 0.1409 0.060 Uiso 1 1 calc R
H13B H 0.0285 0.0299 0.0567 0.060 Uiso 1 1 calc R
H13C H -0.0594 0.0257 0.1283 0.060 Uiso 1 1 calc R
C14 C -0.1540(2) 0.00879(11) 0.37628(14) 0.0252(6) Uani 1 1 d .
C15 C -0.1742(3) -0.05148(12) 0.34520(15) 0.0294(6) Uani 1 1 d .
C16 C -0.2642(3) -0.09032(12) 0.37730(17) 0.0348(7) Uani 1 1 d .
H16 H -0.2780 -0.1316 0.3574 0.042 Uiso 1 1 calc R
C17 C -0.3345(3) -0.07058(13) 0.43750(16) 0.0330(6) Uani 1 1 d .
C18 C -0.3130(3) -0.01070(13) 0.46637(15) 0.0302(6) Uani 1 1 d .
H18 H -0.3616 0.0034 0.5072 0.036 Uiso 1 1 calc R
C19 C -0.2214(2) 0.02982(12) 0.43696(15) 0.0276(6) Uani 1 1 d .
C20 C -0.1025(3) -0.07299(14) 0.27779(18) 0.0424(7) Uani 1 1 d .
H20A H -0.1259 -0.1167 0.2655 0.064 Uiso 1 1 calc R
H20B H -0.0093 -0.0703 0.2901 0.064 Uiso 1 1 calc R
H20C H -0.1257 -0.0460 0.2340 0.064 Uiso 1 1 calc R
C21 C -0.4325(3) -0.11434(15) 0.4704(2) 0.0495(8) Uani 1 1 d .
H21A H -0.5048 -0.1211 0.4329 0.074 Uiso 1 1 calc R
H21B H -0.4648 -0.0954 0.5164 0.074 Uiso 1 1 calc R
H21C H -0.3914 -0.1548 0.4833 0.074 Uiso 1 1 calc R
C22 C -0.1962(3) 0.09389(13) 0.47098(17) 0.0389(7) Uani 1 1 d .
H22A H -0.1117 0.0941 0.4990 0.058 Uiso 1 1 calc R
H22B H -0.2636 0.1040 0.5058 0.058 Uiso 1 1 calc R
H22C H -0.1970 0.1255 0.4303 0.058 Uiso 1 1 calc R
C23 C -0.3972(2) 0.12042(11) 0.19490(14) 0.0233(5) Uani 1 1 d .
C24 C -0.5969(3) 0.08779(12) 0.11550(17) 0.0332(6) Uani 1 1 d .
H24A H -0.6673 0.0762 0.1484 0.040 Uiso 1 1 calc R
H24B H -0.6044 0.0610 0.0694 0.040 Uiso 1 1 calc R
C25 C -0.6097(3) 0.15641(13) 0.09308(17) 0.0370(7) Uani 1 1 d .
H25A H -0.5503 0.1662 0.0527 0.044 Uiso 1 1 calc R
H25B H -0.6991 0.1652 0.0730 0.044 Uiso 1 1 calc R
C26 C -0.5773(3) 0.19687(12) 0.16195(16) 0.0321(6) Uani 1 1 d .
H26A H -0.5765 0.2418 0.1468 0.038 Uiso 1 1 calc R
H26B H -0.6440 0.1913 0.1994 0.038 Uiso 1 1 calc R
C27 C -0.4234(2) 0.01321(12) 0.15218(15) 0.0272(6) Uani 1 1 d .
C28 C -0.4598(2) -0.03120(12) 0.20538(16) 0.0295(6) Uani 1 1 d .
C29 C -0.4230(3) -0.09404(12) 0.19525(16) 0.0337(6) Uani 1 1 d .
H29 H -0.4487 -0.1250 0.2303 0.040 Uiso 1 1 calc R
C30 C -0.3499(3) -0.11233(12) 0.13551(17) 0.0344(7) Uani 1 1 d .
C31 C -0.3117(3) -0.06643(12) 0.08485(16) 0.0315(6) Uani 1 1 d .
H31 H -0.2583 -0.0781 0.0452 0.038 Uiso 1 1 calc R
C32 C -0.3502(2) -0.00351(12) 0.09108(15) 0.0279(6) Uani 1 1 d .
C33 C -0.5310(3) -0.01239(14) 0.27342(17) 0.0402(7) Uani 1 1 d .
H33A H -0.5620 -0.0502 0.2986 0.060 Uiso 1 1 calc R
H33B H -0.6047 0.0143 0.2572 0.060 Uiso 1 1 calc R
H33C H -0.4728 0.0111 0.3090 0.060 Uiso 1 1 calc R
C34 C -0.3109(3) -0.18013(13) 0.1259(2) 0.0488(8) Uani 1 1 d .
H34A H -0.3163 -0.2024 0.1743 0.073 Uiso 1 1 calc R
H34B H -0.2220 -0.1820 0.1099 0.073 Uiso 1 1 calc R
H34C H -0.3690 -0.2001 0.0871 0.073 Uiso 1 1 calc R
C35 C -0.3122(3) 0.04503(13) 0.03424(17) 0.0377(7) Uani 1 1 d .
H35A H -0.2528 0.0261 -0.0005 0.057 Uiso 1 1 calc R
H35B H -0.2694 0.0805 0.0611 0.057 Uiso 1 1 calc R
H35C H -0.3895 0.0602 0.0052 0.057 Uiso 1 1 calc R
C36 C -0.3791(2) 0.22895(11) 0.23565(15) 0.0254(6) Uani 1 1 d .
C37 C -0.3151(3) 0.27286(12) 0.19206(16) 0.0298(6) Uani 1 1 d .
C38 C -0.2578(3) 0.32423(12) 0.22985(18) 0.0360(7) Uani 1 1 d .
H38 H -0.2149 0.3548 0.2010 0.043 Uiso 1 1 calc R
C39 C -0.2609(3) 0.33253(13) 0.30702(18) 0.0380(7) Uani 1 1 d .
C40 C -0.3223(3) 0.28711(13) 0.34920(17) 0.0375(7) Uani 1 1 d .
H40 H -0.3226 0.2916 0.4029 0.045 Uiso 1 1 calc R
C41 C -0.3835(3) 0.23513(12) 0.31416(16) 0.0302(6) Uani 1 1 d .
C42 C -0.3054(3) 0.26270(13) 0.10797(16) 0.0373(7) Uani 1 1 d .
H42A H -0.2641 0.2220 0.0994 0.056 Uiso 1 1 calc R
H42B H -0.2537 0.2965 0.0871 0.056 Uiso 1 1 calc R
H42C H -0.3922 0.2630 0.0827 0.056 Uiso 1 1 calc R
C43 C -0.1988(4) 0.38929(16) 0.3467(2) 0.0581(10) Uani 1 1 d .
H43A H -0.1197 0.4005 0.3220 0.087 Uiso 1 1 calc R
H43B H -0.1776 0.3791 0.4002 0.087 Uiso 1 1 calc R
H43C H -0.2591 0.4249 0.3433 0.087 Uiso 1 1 calc R
C44 C -0.4509(3) 0.18655(14) 0.36031(17) 0.0399(7) Uani 1 1 d .
H44A H -0.5424 0.1846 0.3432 0.060 Uiso 1 1 calc R
H44B H -0.4430 0.1983 0.4142 0.060 Uiso 1 1 calc R
H44C H -0.4110 0.1452 0.3535 0.060 Uiso 1 1 calc R

loop_
_atom_site_aniso_label
_atom_site_aniso_U_11
_atom_site_aniso_U_22
_atom_site_aniso_U_33
_atom_site_aniso_U_23
_atom_site_aniso_U_13
_atom_site_aniso_U_12
Ni1 0.01866(19) 0.01912(17) 0.02854(19) 0.00212(14) -0.00105(12) 0.00048(12)
N1 0.0190(12) 0.0261(11) 0.0271(12) 0.0059(9) -0.0005(9) -0.0003(8)
N2 0.0197(12) 0.0298(12) 0.0299(12) 0.0096(10) -0.0024(9) -0.0028(9)
N3 0.0214(12) 0.0217(11) 0.0344(13) 0.0007(9) -0.0051(9) 0.0024(8)
N4 0.0204(12) 0.0192(11) 0.0366(13) 0.0014(9) -0.0003(9) 0.0025(8)
C1 0.0218(14) 0.0184(12) 0.0273(14) -0.0015(10) 0.0026(10) -0.0012(9)
C2 0.0203(15) 0.0467(17) 0.0390(16) 0.0152(14) 0.0001(11) -0.0002(12)
C3 0.0239(16) 0.058(2) 0.0394(17) 0.0176(15) -0.0063(12) -0.0079(13)
C4 0.0253(16) 0.0453(18) 0.0360(16) 0.0182(13) -0.0044(12) -0.0025(12)
C5 0.0169(13) 0.0264(14) 0.0308(15) 0.0049(11) 0.0030(10) -0.0002(10)
C6 0.0207(14) 0.0291(14) 0.0358(16) 0.0022(12) 0.0036(11) -0.0013(10)
C7 0.0336(17) 0.0274(15) 0.052(2) 0.0143(14) 0.0095(13) 0.0022(11)
C8 0.0317(17) 0.0496(19) 0.0396(18) 0.0201(15) 0.0127(13) 0.0122(13)
C9 0.0288(16) 0.0536(19) 0.0299(16) 0.0038(14) 0.0039(12) 0.0130(13)
C10 0.0194(14) 0.0304(15) 0.0328(15) 0.0004(12) 0.0019(11) 0.0034(10)
C11 0.0459(19) 0.0267(15) 0.0494(19) -0.0024(14) 0.0001(14) -0.0025(12)
C12 0.079(3) 0.072(3) 0.054(2) 0.034(2) 0.0276(19) 0.034(2)
C13 0.0440(19) 0.0353(16) 0.0398(18) -0.0085(13) -0.0008(13) 0.0048(13)
C14 0.0213(14) 0.0243(13) 0.0295(15) 0.0091(11) -0.0025(11) -0.0019(10)
C15 0.0296(16) 0.0246(14) 0.0336(16) 0.0043(12) -0.0012(11) 0.0029(11)
C16 0.0370(17) 0.0219(14) 0.0449(18) 0.0040(12) -0.0025(13) -0.0047(11)
C17 0.0314(16) 0.0302(15) 0.0371(16) 0.0116(13) -0.0021(12) -0.0077(11)
C18 0.0250(15) 0.0354(16) 0.0304(15) 0.0075(12) 0.0032(11) -0.0018(11)
C19 0.0237(15) 0.0279(14) 0.0307(15) 0.0054(11) -0.0013(11) -0.0009(10)
C20 0.0439(19) 0.0333(16) 0.051(2) -0.0055(14) 0.0077(14) -0.0006(13)
C21 0.044(2) 0.0472(19) 0.057(2) 0.0174(16) 0.0032(15) -0.0173(14)
C22 0.0401(18) 0.0333(16) 0.0437(18) -0.0024(14) 0.0065(13) -0.0074(13)
C23 0.0229(14) 0.0213(13) 0.0260(14) 0.0026(10) 0.0038(10) -0.0011(10)
C24 0.0257(15) 0.0290(15) 0.0437(17) -0.0027(12) -0.0081(12) 0.0013(11)
C25 0.0292(16) 0.0332(16) 0.0472(18) 0.0034(13) -0.0097(13) 0.0058(12)
C26 0.0245(15) 0.0238(14) 0.0477(18) 0.0072(12) -0.0004(12) 0.0038(10)
C27 0.0263(15) 0.0203(13) 0.0339(15) -0.0025(11) -0.0078(11) 0.0006(10)
C28 0.0221(15) 0.0282(15) 0.0379(16) 0.0020(12) -0.0014(11) -0.0001(10)
C29 0.0316(16) 0.0256(14) 0.0434(17) 0.0072(13) -0.0013(12) -0.0002(11)
C30 0.0329(17) 0.0237(14) 0.0454(18) -0.0029(12) -0.0067(13) 0.0036(11)
C31 0.0282(16) 0.0303(15) 0.0356(16) -0.0067(12) -0.0011(12) 0.0033(11)
C32 0.0243(14) 0.0263(14) 0.0324(15) -0.0029(11) -0.0034(11) -0.0017(10)
C33 0.0416(19) 0.0342(16) 0.0451(19) 0.0075(14) 0.0060(14) 0.0085(13)
C34 0.056(2) 0.0262(16) 0.064(2) -0.0012(15) -0.0019(16) 0.0087(14)
C35 0.0385(18) 0.0355(16) 0.0393(17) 0.0010(13) 0.0051(13) -0.0005(12)
C36 0.0225(14) 0.0185(13) 0.0353(16) 0.0005(11) 0.0019(11) 0.0030(10)
C37 0.0254(15) 0.0240(14) 0.0404(17) 0.0036(12) 0.0053(11) 0.0042(10)
C38 0.0303(16) 0.0224(14) 0.057(2) 0.0014(13) 0.0124(13) -0.0030(11)
C39 0.0325(17) 0.0268(15) 0.055(2) -0.0126(14) 0.0071(13) -0.0026(12)
C40 0.0362(17) 0.0373(17) 0.0394(17) -0.0102(13) 0.0058(13) 0.0021(12)
C41 0.0286(15) 0.0249(14) 0.0373(16) -0.0003(12) 0.0029(11) 0.0021(11)
C42 0.0372(17) 0.0358(16) 0.0396(17) 0.0103(13) 0.0081(13) -0.0010(12)
C43 0.055(2) 0.044(2) 0.075(3) -0.0249(18) 0.0102(18) -0.0145(16)
C44 0.0489(19) 0.0362(16) 0.0355(17) 0.0039(13) 0.0099(13) 0.0007(13)

loop_
_atom_type_symbol
_atom_type_description
_atom_type_scat_dispersion_real
_atom_type_scat_dispersion_imag
_atom_type_scat_source
C C 0.0033 0.0016 'International Tables Vol C Tables 4.2.6.8 and 6.1.1.4'
H H 0.0000 0.0000 'International Tables Vol C Tables 4.2.6.8 and 6.1.1.4'
N N 0.0061 0.0033 'International Tables Vol C Tables 4.2.6.8 and 6.1.1.4'
Ni Ni 0.3393 1.1124 'International Tables Vol C Tables 4.2.6.8 and 6.1.1.4'

loop_
_geom_angle_atom_site_label_1
_geom_angle_atom_site_label_2
_geom_angle_atom_site_label_3
_geom_angle
C1 Ni1 C23 177.71(10)
C1 N1 C5 119.21(19)
C1 N1 C2 124.9(2)
C5 N1 C2 115.85(19)
C1 N2 C14 118.9(2)
C1 N2 C4 126.6(2)
C14 N2 C4 113.98(19)
C23 N3 C27 118.3(2)
C23 N3 C24 126.6(2)
C27 N3 C24 115.1(2)
C23 N4 C36 119.0(2)
C23 N4 C26 125.2(2)
C36 N4 C26 115.85(19)
N2 C1 N1 114.2(2)
N2 C1 Ni1 124.80(17)
N1 C1 Ni1 120.91(18)
N1 C2 C3 109.9(2)
N1 C2 H2A 109.7
C3 C2 H2A 109.7
N1 C2 H2B 109.7
C3 C2 H2B 109.7
H2A C2 H2B 108.2
C2 C3 C4 108.9(2)
C2 C3 H3A 109.9
C4 C3 H3A 109.9
C2 C3 H3B 109.9
C4 C3 H3B 109.9
H3A C3 H3B 108.3
N2 C4 C3 109.8(2)
N2 C4 H4A 109.7
C3 C4 H4A 109.7
N2 C4 H4B 109.7
C3 C4 H4B 109.7
H4A C4 H4B 108.2
C10 C5 C6 121.4(2)
C10 C5 N1 120.3(2)
C6 C5 N1 118.1(2)
C7 C6 C5 118.0(3)
C7 C6 C11 122.0(3)
C5 C6 C11 119.9(2)
C8 C7 C6 122.2(3)
C8 C7 H7 118.9
C6 C7 H7 118.9
C7 C8 C9 118.2(3)
C7 C8 C12 121.2(3)
C9 C8 C12 120.6(3)
C10 C9 C8 121.7(3)
C10 C9 H9 119.1
C8 C9 H9 119.1
C9 C10 C5 118.4(2)
C9 C10 C13 120.8(3)
C5 C10 C13 120.8(2)
C6 C11 H11A 109.5
C6 C11 H11B 109.5
H11A C11 H11B 109.5
C6 C11 H11C 109.5
H11A C11 H11C 109.5
H11B C11 H11C 109.5
C8 C12 H12A 109.5
C8 C12 H12B 109.5
H12A C12 H12B 109.5
C8 C12 H12C 109.5
H12A C12 H12C 109.5
H12B C12 H12C 109.5
C10 C13 H13A 109.5
C10 C13 H13B 109.5
H13A C13 H13B 109.5
C10 C13 H13C 109.5
H13A C13 H13C 109.5
H13B C13 H13C 109.5
C19 C14 C15 121.7(2)
C19 C14 N2 119.5(2)
C15 C14 N2 118.5(2)
C16 C15 C14 118.1(2)
C16 C15 C20 121.0(2)
C14 C15 C20 121.0(2)
C17 C16 C15 121.9(3)
C17 C16 H16 119.1
C15 C16 H16 119.1
C18 C17 C16 118.6(2)
C18 C17 C21 121.3(3)
C16 C17 C21 120.1(3)
C17 C18 C19 121.7(3)
C17 C18 H18 119.1
C19 C18 H18 119.1
C14 C19 C18 118.1(2)
C14 C19 C22 121.1(2)
C18 C19 C22 120.9(2)
C15 C20 H20A 109.5
C15 C20 H20B 109.5
H20A C20 H20B 109.5
C15 C20 H20C 109.5
H20A C20 H20C 109.5
H20B C20 H20C 109.5
C17 C21 H21A 109.5
C17 C21 H21B 109.5
H21A C21 H21B 109.5
C17 C21 H21C 109.5
H21A C21 H21C 109.5
H21B C21 H21C 109.5
C19 C22 H22A 109.5
C19 C22 H22B 109.5
H22A C22 H22B 109.5
C19 C22 H22C 109.5
H22A C22 H22C 109.5
H22B C22 H22C 109.5
N3 C23 N4 114.6(2)
N3 C23 Ni1 121.03(18)
N4 C23 Ni1 124.40(18)
N3 C24 C25 110.1(2)
N3 C24 H24A 109.6
C25 C24 H24A 109.6
N3 C24 H24B 109.6
C25 C24 H24B 109.6
H24A C24 H24B 108.2
C26 C25 C24 109.0(2)
C26 C25 H25A 109.9
C24 C25 H25A 109.9
C26 C25 H25B 109.9
C24 C25 H25B 109.9
H25A C25 H25B 108.3
N4 C26 C25 110.1(2)
N4 C26 H26A 109.6
C25 C26 H26A 109.6
N4 C26 H26B 109.6
C25 C26 H26B 109.6
H26A C26 H26B 108.2
C28 C27 C32 121.7(2)
C28 C27 N3 119.3(2)
C32 C27 N3 118.8(2)
C27 C28 C29 118.0(3)
C27 C28 C33 121.5(2)
C29 C28 C33 120.4(2)
C30 C29 C28 121.9(3)
C30 C29 H29 119.1
C28 C29 H29 119.1
C29 C30 C31 118.6(2)
C29 C30 C34 121.0(3)
C31 C30 C34 120.5(3)
C30 C31 C32 121.6(3)
C30 C31 H31 119.2
C32 C31 H31 119.2
C27 C32 C31 118.2(2)
C27 C32 C35 120.9(2)
C31 C32 C35 120.9(3)
C28 C33 H33A 109.5
C28 C33 H33B 109.5
H33A C33 H33B 109.5
C28 C33 H33C 109.5
H33A C33 H33C 109.5
H33B C33 H33C 109.5
C30 C34 H34A 109.5
C30 C34 H34B 109.5
H34A C34 H34B 109.5
C30 C34 H34C 109.5
H34A C34 H34C 109.5
H34B C34 H34C 109.5
C32 C35 H35A 109.5
C32 C35 H35B 109.5
H35A C35 H35B 109.5
C32 C35 H35C 109.5
H35A C35 H35C 109.5
H35B C35 H35C 109.5
C41 C36 C37 121.8(2)
C41 C36 N4 119.7(2)
C37 C36 N4 118.3(2)
C38 C37 C36 117.5(3)
C38 C37 C42 122.1(2)
C36 C37 C42 120.4(2)
C39 C38 C37 122.7(3)
C39 C38 H38 118.7
C37 C38 H38 118.7
C38 C39 C40 118.5(3)
C38 C39 C43 121.6(3)
C40 C39 C43 119.9(3)
C39 C40 C41 121.4(3)
C39 C40 H40 119.3
C41 C40 H40 119.3
C36 C41 C40 118.2(2)
C36 C41 C44 120.9(2)
C40 C41 C44 120.9(3)
C37 C42 H42A 109.5
C37 C42 H42B 109.5
H42A C42 H42B 109.5
C37 C42 H42C 109.5
H42A C42 H42C 109.5
H42B C42 H42C 109.5
C39 C43 H43A 109.5
C39 C43 H43B 109.5
H43A C43 H43B 109.5
C39 C43 H43C 109.5
H43A C43 H43C 109.5
H43B C43 H43C 109.5
C41 C44 H44A 109.5
C41 C44 H44B 109.5
H44A C44 H44B 109.5
C41 C44 H44C 109.5
H44A C44 H44C 109.5
H44B C44 H44C 109.5

loop_
_geom_bond_atom_site_label_1
_geom_bond_atom_site_label_2
_geom_bond_distance
Ni1 C1 1.852(2)
Ni1 C23 1.868(3)
N1 C1 1.367(3)
N1 C5 1.436(3)
N1 C2 1.462(3)
N2 C1 1.366(3)
N2 C14 1.445(3)
N2 C4 1.469(3)
N3 C23 1.361(3)
N3 C27 1.442(3)
N3 C24 1.465(3)
N4 C23 1.366(3)
N4 C36 1.438(3)
N4 C26 1.467(3)
C2 C3 1.497(4)
C2 H2A 0.9900
C2 H2B 0.9900
C3 C4 1.510(4)
C3 H3A 0.9900
C3 H3B 0.9900
C4 H4A 0.9900
C4 H4B 0.9900
C5 C10 1.392(4)
C5 C6 1.402(4)
C6 C7 1.386(4)
C6 C11 1.503(4)
C7 C8 1.386(4)
C7 H7 0.9500
C8 C9 1.392(4)
C8 C12 1.510(4)
C9 C10 1.391(4)
C9 H9 0.9500
C10 C13 1.510(4)
C11 H11A 0.9800
C11 H11B 0.9800
C11 H11C 0.9800
C12 H12A 0.9800
C12 H12B 0.9800
C12 H12C 0.9800
C13 H13A 0.9800
C13 H13B 0.9800
C13 H13C 0.9800
C14 C19 1.384(4)
C14 C15 1.402(4)
C15 C16 1.390(4)
C15 C20 1.508(4)
C16 C17 1.386(4)
C16 H16 0.9500
C17 C18 1.382(4)
C17 C21 1.517(4)
C18 C19 1.403(4)
C18 H18 0.9500
C19 C22 1.502(4)
C20 H20A 0.9800
C20 H20B 0.9800
C20 H20C 0.9800
C21 H21A 0.9800
C21 H21B 0.9800
C21 H21C 0.9800
C22 H22A 0.9800
C22 H22B 0.9800
C22 H22C 0.9800
C24 C25 1.512(4)
C24 H24A 0.9900
C24 H24B 0.9900
C25 C26 1.508(4)
C25 H25A 0.9900
C25 H25B 0.9900
C26 H26A 0.9900
C26 H26B 0.9900
C27 C28 1.396(4)
C27 C32 1.398(4)
C28 C29 1.401(4)
C28 C33 1.497(4)
C29 C30 1.387(4)
C29 H29 0.9500
C30 C31 1.394(4)
C30 C34 1.507(4)
C31 C32 1.399(4)
C31 H31 0.9500
C32 C35 1.505(4)
C33 H33A 0.9800
C33 H33B 0.9800
C33 H33C 0.9800
C34 H34A 0.9800
C34 H34B 0.9800
C34 H34C 0.9800
C35 H35A 0.9800
C35 H35B 0.9800
C35 H35C 0.9800
C36 C41 1.392(4)
C36 C37 1.399(4)
C37 C38 1.392(4)
C37 C42 1.506(4)
C38 C39 1.372(4)
C38 H38 0.9500
C39 C40 1.393(4)
C39 C43 1.516(4)
C40 C41 1.398(4)
C40 H40 0.9500
C41 C44 1.509(4)
C42 H42A 0.9800
C42 H42B 0.9800
C42 H42C 0.9800
C43 H43A 0.9800
C43 H43B 0.9800
C43 H43C 0.9800
C44 H44A 0.9800
C44 H44B 0.9800
C44 H44C 0.9800

loop_
_geom_torsion_atom_site_label_1
_geom_torsion_atom_site_label_2
_geom_torsion_atom_site_label_3
_geom_torsion_atom_site_label_4
_geom_torsion
C14 N2 C1 N1 -167.9(2)
C4 N2 C1 N1 3.5(4)
C14 N2 C1 Ni1 15.1(3)
C4 N2 C1 Ni1 -173.5(2)
C5 N1 C1 N2 179.3(2)
C2 N1 C1 N2 1.6(3)
C5 N1 C1 Ni1 -3.6(3)
C2 N1 C1 Ni1 178.7(2)
C23 Ni1 C1 N2 122(3)
C23 Ni1 C1 N1 -54(3)
C1 N1 C2 C3 -32.1(4)
C5 N1 C2 C3 150.2(2)
N1 C2 C3 C4 55.3(3)
C1 N2 C4 C3 22.3(4)
C14 N2 C4 C3 -165.9(2)
C2 C3 C4 N2 -50.6(3)
C1 N1 C5 C10 -86.4(3)
C2 N1 C5 C10 91.6(3)
C1 N1 C5 C6 98.8(3)
C2 N1 C5 C6 -83.3(3)
C10 C5 C6 C7 -0.2(4)
N1 C5 C6 C7 174.5(2)
C10 C5 C6 C11 177.6(2)
N1 C5 C6 C11 -7.7(3)
C5 C6 C7 C8 1.0(4)
C11 C6 C7 C8 -176.8(3)
C6 C7 C8 C9 -0.8(4)
C6 C7 C8 C12 178.2(3)
C7 C8 C9 C10 -0.2(4)
C12 C8 C9 C10 -179.2(3)
C8 C9 C10 C5 0.9(4)
C8 C9 C10 C13 -179.7(3)
C6 C5 C10 C9 -0.6(4)
N1 C5 C10 C9 -175.3(2)
C6 C5 C10 C13 179.9(2)
N1 C5 C10 C13 5.2(4)
C1 N2 C14 C19 -102.4(3)
C4 N2 C14 C19 85.1(3)
C1 N2 C14 C15 84.1(3)
C4 N2 C14 C15 -88.3(3)
C19 C14 C15 C16 -0.2(4)
N2 C14 C15 C16 173.1(2)
C19 C14 C15 C20 178.4(3)
N2 C14 C15 C20 -8.3(4)
C14 C15 C16 C17 1.0(4)
C20 C15 C16 C17 -177.6(3)
C15 C16 C17 C18 -0.5(4)
C15 C16 C17 C21 179.6(3)
C16 C17 C18 C19 -0.8(4)
C21 C17 C18 C19 179.1(3)
C15 C14 C19 C18 -1.0(4)
N2 C14 C19 C18 -174.3(2)
C15 C14 C19 C22 178.4(2)
N2 C14 C19 C22 5.1(4)
C17 C18 C19 C14 1.5(4)
C17 C18 C19 C22 -177.8(3)
C27 N3 C23 N4 -179.3(2)
C24 N3 C23 N4 2.5(4)
C27 N3 C23 Ni1 1.4(3)
C24 N3 C23 Ni1 -176.8(2)
C36 N4 C23 N3 -179.5(2)
C26 N4 C23 N3 0.7(4)
C36 N4 C23 Ni1 -0.2(3)
C26 N4 C23 Ni1 179.94(19)
C1 Ni1 C23 N3 165(3)
C1 Ni1 C23 N4 -14(3)
C23 N3 C24 C25 23.7(4)
C27 N3 C24 C25 -154.5(2)
N3 C24 C25 C26 -50.5(3)
C23 N4 C26 C25 -29.7(3)
C36 N4 C26 C25 150.4(2)
C24 C25 C26 N4 53.4(3)
C23 N3 C27 C28 94.4(3)
C24 N3 C27 C28 -87.2(3)
C23 N3 C27 C32 -90.9(3)
C24 N3 C27 C32 87.5(3)
C32 C27 C28 C29 -1.2(4)
N3 C27 C28 C29 173.3(2)
C32 C27 C28 C33 176.1(2)
N3 C27 C28 C33 -9.4(4)
C27 C28 C29 C30 1.5(4)
C33 C28 C29 C30 -175.8(3)
C28 C29 C30 C31 0.6(4)
C28 C29 C30 C34 179.8(3)
C29 C30 C31 C32 -2.9(4)
C34 C30 C31 C32 177.9(3)
C28 C27 C32 C31 -1.0(4)
N3 C27 C32 C31 -175.6(2)
C28 C27 C32 C35 179.9(3)
N3 C27 C32 C35 5.3(4)
C30 C31 C32 C27 3.2(4)
C30 C31 C32 C35 -177.7(3)
C23 N4 C36 C41 -83.0(3)
C26 N4 C36 C41 96.9(3)
C23 N4 C36 C37 102.0(3)
C26 N4 C36 C37 -78.1(3)
C41 C36 C37 C38 -1.4(4)
N4 C36 C37 C38 173.5(2)
C41 C36 C37 C42 176.3(2)
N4 C36 C37 C42 -8.8(4)
C36 C37 C38 C39 0.8(4)
C42 C37 C38 C39 -176.9(3)
C37 C38 C39 C40 0.9(4)
C37 C38 C39 C43 -179.4(3)
C38 C39 C40 C41 -2.1(4)
C43 C39 C40 C41 178.2(3)
C37 C36 C41 C40 0.4(4)
N4 C36 C41 C40 -174.5(2)
C37 C36 C41 C44 -178.8(3)
N4 C36 C41 C44 6.3(4)
C39 C40 C41 C36 1.4(4)
C39 C40 C41 C44 -179.4(3)
